data_1010617
loop_
_publ_author_name
'Clark, G. L.'
'Reynolds, D. A.'

_publ_section_title
;
 The crystal structure of zinc meta-antimonate Zn(Sb O~3~)~2~
;
_journal_coden_ASTM ZEKGAX
_journal_issue 1-6
_journal_name_full
;
 Zeitschrift f\"ur Kristallographie - Crystalline Materials
;
_journal_page_first 185
_journal_page_last 190
_journal_paper_doi 10.1524/zkri.1938.98.1.185
_journal_volume 98
_journal_year 1938
_chemical_formula_structural 'Zn (Sb O3)2'
_chemical_formula_sum 'O6 Sb2 Zn'
_chemical_name_systematic 'Zinc catena-antimonate'
_space_group_IT_number 118
_symmetry_cell_setting tetragonal
_symmetry_Int_Tables_number 118
_symmetry_space_group_name_Hall 'P -4 -2n'
_symmetry_space_group_name_H-M 'P -4 n 2'
_cell_angle_alpha 90
_cell_angle_beta 90
_cell_angle_gamma 90
_cell_formula_units_Z 2
_cell_length_a 6.585
_cell_length_b 6.585
_cell_length_c 6.585
_cell_volume 285.5
_database_code_amcsd 0017499
_cod_database_code 1010617

loop_
_symmetry_equiv_pos_as_xyz
x,y,z
1/2-x,1/2+y,1/2+z
-y,x,-z
1/2+y,1/2+x,1/2-z
-x,-y,z
1/2+x,1/2-y,1/2+z
y,-x,-z
1/2-y,1/2-x,1/2-z

loop_
_atom_site_label
_atom_site_type_symbol
_atom_site_symmetry_multiplicity
_atom_site_Wyckoff_symbol
_atom_site_fract_x
_atom_site_fract_y
_atom_site_fract_z
_atom_site_occupancy
_atom_site_attached_hydrogens
_atom_site_calc_flag
Zn1 Zn2+ 2 a 0. 0. 0. 1. 0 d
Sb1 Sb5+ 4 f 0.34 0.16 0.25 1. 0 d
O1 O2- 4 ? -1. -1. -1. 3. 0 dum

loop_
_atom_type_symbol
_atom_type_oxidation_number
Zn2+ 2.000
Sb5+ 5.000
O2- -2.000

loop_
_cod_related_entry_id
_cod_related_entry_database
_cod_related_entry_code
1 AMCSD 0017499
